data_7206220
loop_
_publ_author_name
'Pilati, Tullio'
'Cozzi, Franco'

_publ_section_title
;
 Structures of hydro-, chloro-, and bromo-substituted maleimides and
 2,6-diaminopyridines, and of some of their 1&#x2009;:&#x2009;1
 heterodimers
;
_journal_issue 14
_journal_name_full CrystEngComm
_journal_page_first 4549
_journal_paper_doi 10.1039/c1ce05166k
_journal_volume 13
_journal_year 2011
_chemical_formula_moiety 'C5 H8 N3 1+, C4 Br2 N O2 1-'
_chemical_formula_sum 'C9 H8 Br2 N4 O2'
_chemical_formula_weight 364.01
_chemical_name_systematic
;
?
;
_space_group_IT_number 14
_symmetry_cell_setting monoclinic
_symmetry_space_group_name_Hall '-P 2ybc'
_symmetry_space_group_name_H-M 'P 1 21/c 1'
_atom_sites_solution_hydrogens geom
_atom_sites_solution_primary direct
_atom_sites_solution_secondary difmap
_audit_creation_method SHELXL-97
_cell_angle_alpha 90.00
_cell_angle_beta 97.809(12)
_cell_angle_gamma 90.00
_cell_formula_units_Z 4
_cell_length_a 3.8217(6)
_cell_length_b 22.432(3)
_cell_length_c 13.711(2)
_cell_measurement_reflns_used 3693
_cell_measurement_temperature 103(2)
_cell_measurement_theta_max 28.62
_cell_measurement_theta_min 2.35
_cell_volume 1164.5(3)
_computing_cell_refinement 'Bruker SAINT'
_computing_data_collection 'Bruker APEX2'
_computing_data_reduction 'Bruker SAINT'
_computing_molecular_graphics
;
ORTEP-3 (Farrugia, L.J. (1997) Jour. Appl. Cryst. 30, 565)
Mercury (Macrae, C. F., Edgington, P. R., McCabe, P., Pidcock, E.,
Shields, G. P., Taylor, R., Towler, M. & van de Streek, J. (2006).
J. Appl. Cryst. 39, 453-457
;
_computing_publication_material SHELXTL
_computing_structure_refinement 'SHELXL (Sheldrick, G. M. (2008). Acta Cryst. A64, 112-122)'
_computing_structure_solution
;
SIR2002 (Burla, M. C., Camalli, M., Carrozzini, B., Cascarano, G. L.,
Giacovazzo, C., Polidori, G. & Spagna, R. (2003).
J. Appl. Cryst. 36, 1103.)
;
_diffrn_ambient_temperature 103(2)
_diffrn_measured_fraction_theta_full 0.997
_diffrn_measured_fraction_theta_max 0.972
_diffrn_measurement_device_type 'Bruker APEX-II CCD'
_diffrn_measurement_method '\f and \w scans'
_diffrn_radiation_monochromator graphite
_diffrn_radiation_source 'fine-focus sealed tube'
_diffrn_radiation_type MoK\a
_diffrn_radiation_wavelength 0.71073
_diffrn_reflns_av_R_equivalents 0.0499
_diffrn_reflns_av_sigmaI/netI 0.0530
_diffrn_reflns_limit_h_max 4
_diffrn_reflns_limit_h_min -4
_diffrn_reflns_limit_k_max 30
_diffrn_reflns_limit_k_min -30
_diffrn_reflns_limit_l_max 18
_diffrn_reflns_limit_l_min -18
_diffrn_reflns_number 12949
_diffrn_reflns_theta_full 27.50
_diffrn_reflns_theta_max 29.13
_diffrn_reflns_theta_min 3.00
_diffrn_standards_decay_% 0.00
_exptl_absorpt_coefficient_mu 6.956
_exptl_absorpt_correction_T_max 0.2661
_exptl_absorpt_correction_T_min 0.1935
_exptl_absorpt_correction_type multi-scan
_exptl_absorpt_process_details 'Bruker (2001). SADABS. Bruker AXS Inc., Madison, Wisconsin, USA.'
_exptl_crystal_colour yellow
_exptl_crystal_density_diffrn 2.076
_exptl_crystal_density_method 'not measured'
_exptl_crystal_description neeedle
_exptl_crystal_F_000 704
_exptl_crystal_size_max 0.26
_exptl_crystal_size_mid 0.10
_exptl_crystal_size_min 0.06
_refine_diff_density_max 1.188
_refine_diff_density_min -0.943
_refine_diff_density_rms 0.145
_refine_ls_extinction_method none
_refine_ls_goodness_of_fit_ref 1.065
_refine_ls_hydrogen_treatment refall
_refine_ls_matrix_type full
_refine_ls_number_parameters 186
_refine_ls_number_reflns 3047
_refine_ls_number_restraints 18
_refine_ls_restrained_S_all 1.062
_refine_ls_R_factor_all 0.0628
_refine_ls_R_factor_gt 0.0391
_refine_ls_shift/su_max 0.001
_refine_ls_shift/su_mean 0.000
_refine_ls_structure_factor_coef Fsqd
_refine_ls_weighting_details 'w=1/[\s^2^(Fo^2^)+(0.0524P)^2^] where P=(Fo^2^+2Fc^2^)/3'
_refine_ls_weighting_scheme calc
_refine_ls_wR_factor_gt 0.0893
_refine_ls_wR_factor_ref 0.0982
_reflns_number_gt 2306
_reflns_number_total 3047
_reflns_threshold_expression I>2\s(I)
_cod_data_source_file c1ce05166k.txt
_cod_data_source_block cz24
_cod_original_sg_symbol_H-M 'P 21/c'
_cod_database_code 7206220

loop_
_symmetry_equiv_pos_as_xyz
'x, y, z'
'-x, y+1/2, -z+1/2'
'-x, -y, -z'
'x, -y-1/2, z-1/2'

loop_
_atom_site_label
_atom_site_type_symbol
_atom_site_fract_x
_atom_site_fract_y
_atom_site_fract_z
_atom_site_U_iso_or_equiv
_atom_site_adp_type
_atom_site_occupancy
_atom_site_symmetry_multiplicity
_atom_site_calc_flag
_atom_site_refinement_flags
_atom_site_disorder_assembly
_atom_site_disorder_group
Br1 Br 0.81342(10) 0.292408(17) 0.67155(3) 0.02179(12) Uani 1 1 d . . .
Br2 Br 0.70588(10) 0.304444(17) 0.93691(3) 0.02207(12) Uani 1 1 d . . .
O1 O 0.5077(7) 0.42437(12) 0.60500(17) 0.0220(6) Uani 1 1 d . . .
O2 O 0.3146(7) 0.43421(12) 0.92359(17) 0.0214(6) Uani 1 1 d . . .
N4 N 0.3689(8) 0.44659(14) 0.7595(2) 0.0187(7) Uani 1 1 d . . .
C6 C 0.4997(10) 0.41175(17) 0.6919(3) 0.0178(8) Uani 1 1 d . . .
C7 C 0.6372(9) 0.35395(16) 0.7400(2) 0.0157(7) Uani 1 1 d . . .
C8 C 0.5910(9) 0.35798(16) 0.8346(2) 0.0157(7) Uani 1 1 d . . .
C9 C 0.4139(9) 0.41694(16) 0.8464(2) 0.0159(7) Uani 1 1 d . . .
N1 N 0.0444(8) 0.55691(14) 0.7296(2) 0.0140(6) Uani 1 1 d U . .
H1 H 0.129(10) 0.5239(19) 0.737(3) 0.015(3) Uiso 1 1 d U . .
N2 N 0.1854(9) 0.54986(15) 0.5729(2) 0.0195(7) Uani 1 1 d U . .
H2A H 0.289(11) 0.514(2) 0.584(3) 0.025(4) Uiso 1 1 d U . .
H2B H 0.234(11) 0.5618(19) 0.520(3) 0.027(4) Uiso 1 1 d U . .
N3 N -0.0634(9) 0.55361(15) 0.8912(2) 0.0222(7) Uani 1 1 d U . .
H3A H 0.035(11) 0.519(2) 0.892(3) 0.025(4) Uiso 1 1 d U . .
H3B H -0.156(11) 0.5683(19) 0.943(3) 0.026(4) Uiso 1 1 d U . .
C1 C 0.0443(10) 0.58209(16) 0.6400(2) 0.0156(7) Uani 1 1 d . . .
C2 C -0.0980(10) 0.63881(17) 0.6241(3) 0.0189(8) Uani 1 1 d . . .
H2 H -0.120(11) 0.654(2) 0.569(3) 0.025(12) Uiso 1 1 d . . .
C3 C -0.2327(10) 0.66672(18) 0.7004(3) 0.0193(8) Uani 1 1 d . . .
H3 H -0.325(11) 0.7019(17) 0.691(3) 0.019(11) Uiso 1 1 d . . .
C4 C -0.2277(10) 0.64102(18) 0.7914(3) 0.0185(8) Uani 1 1 d . . .
H4 H -0.314(10) 0.6583(19) 0.840(3) 0.022(11) Uiso 1 1 d . . .
C5 C -0.0828(10) 0.58451(16) 0.8066(2) 0.0164(7) Uani 1 1 d . . .

loop_
_atom_site_aniso_label
_atom_site_aniso_U_11
_atom_site_aniso_U_22
_atom_site_aniso_U_33
_atom_site_aniso_U_23
_atom_site_aniso_U_13
_atom_site_aniso_U_12
Br1 0.0156(2) 0.0238(2) 0.0265(2) -0.00797(15) 0.00496(15) 0.00300(15)
Br2 0.0206(2) 0.0238(2) 0.0211(2) 0.00675(15) 0.00064(15) 0.00112(15)
O1 0.0229(15) 0.0303(16) 0.0142(12) 0.0011(11) 0.0076(11) 0.0032(12)
O2 0.0277(15) 0.0240(15) 0.0140(12) -0.0013(10) 0.0081(11) 0.0003(12)
N4 0.0216(17) 0.0195(17) 0.0158(14) -0.0015(12) 0.0060(12) 0.0013(13)
C6 0.0142(19) 0.022(2) 0.0176(17) -0.0020(14) 0.0045(14) -0.0024(15)
C7 0.0094(18) 0.0185(19) 0.0197(17) -0.0040(14) 0.0036(14) -0.0002(14)
C8 0.0103(17) 0.0176(18) 0.0195(16) 0.0027(14) 0.0031(14) -0.0018(14)
C9 0.0130(18) 0.0187(19) 0.0163(16) -0.0018(13) 0.0034(14) -0.0030(14)
N1 0.0142(15) 0.0138(15) 0.0147(13) -0.0003(11) 0.0040(11) 0.0010(12)
N2 0.0249(18) 0.0220(17) 0.0130(14) 0.0017(12) 0.0078(13) -0.0013(14)
N3 0.0294(19) 0.0215(18) 0.0175(15) 0.0005(13) 0.0091(14) 0.0054(15)
C1 0.0123(18) 0.0204(19) 0.0143(15) -0.0015(14) 0.0019(13) -0.0030(14)
C2 0.021(2) 0.0196(19) 0.0155(17) 0.0032(15) -0.0002(15) -0.0043(16)
C3 0.016(2) 0.014(2) 0.0268(19) -0.0021(15) -0.0003(15) -0.0005(15)
C4 0.016(2) 0.019(2) 0.0206(18) -0.0049(15) 0.0051(15) -0.0008(15)
C5 0.0107(18) 0.023(2) 0.0172(16) -0.0025(14) 0.0070(13) -0.0021(14)

loop_
_atom_type_symbol
_atom_type_description
_atom_type_scat_dispersion_real
_atom_type_scat_dispersion_imag
_atom_type_scat_source
C C 0.0033 0.0016 'International Tables Vol C Tables 4.2.6.8 and 6.1.1.4'
H H 0.0000 0.0000 'International Tables Vol C Tables 4.2.6.8 and 6.1.1.4'
N N 0.0061 0.0033 'International Tables Vol C Tables 4.2.6.8 and 6.1.1.4'
O O 0.0106 0.0060 'International Tables Vol C Tables 4.2.6.8 and 6.1.1.4'
Br Br -0.2901 2.4595 'International Tables Vol C Tables 4.2.6.8 and 6.1.1.4'

loop_
_geom_angle_atom_site_label_1
_geom_angle_atom_site_label_2
_geom_angle_atom_site_label_3
_geom_angle
_geom_angle_site_symmetry_1
_geom_angle_site_symmetry_3
_geom_angle_publ_flag
C9 N4 C6 107.6(3) . . ?
O1 C6 N4 126.1(4) . . ?
O1 C6 C7 124.5(3) . . ?
N4 C6 C7 109.5(3) . . ?
C8 C7 C6 106.3(3) . . ?
C8 C7 Br1 130.5(3) . . ?
C6 C7 Br1 123.1(2) . . ?
C7 C8 C9 106.5(3) . . ?
C7 C8 Br2 129.9(3) . . ?
C9 C8 Br2 123.5(2) . . ?
O2 C9 N4 125.6(3) . . ?
O2 C9 C8 124.3(3) . . ?
N4 C9 C8 110.0(3) . . ?
C1 N1 C5 123.7(3) . . ?
C1 N1 H1 117(3) . . ?
C5 N1 H1 120(3) . . ?
C1 N2 H2A 125(3) . . ?
C1 N2 H2B 126(3) . . ?
H2A N2 H2B 107(4) . . ?
C5 N3 H3A 117(3) . . ?
C5 N3 H3B 121(3) . . ?
H3A N3 H3B 122(4) . . ?
N2 C1 N1 116.6(3) . . ?
N2 C1 C2 124.9(3) . . ?
N1 C1 C2 118.5(3) . . ?
C3 C2 C1 118.4(3) . . ?
C3 C2 H2 120(3) . . ?
C1 C2 H2 121(3) . . ?
C4 C3 C2 122.6(4) . . ?
C4 C3 H3 118(3) . . ?
C2 C3 H3 119(3) . . ?
C3 C4 C5 118.4(3) . . ?
C3 C4 H4 123(3) . . ?
C5 C4 H4 118(3) . . ?
N3 C5 N1 116.6(3) . . ?
N3 C5 C4 125.1(3) . . ?
N1 C5 C4 118.3(3) . . ?

loop_
_geom_bond_atom_site_label_1
_geom_bond_atom_site_label_2
_geom_bond_distance
_geom_bond_site_symmetry_2
_geom_bond_publ_flag
Br1 C7 1.847(4) . ?
Br2 C8 1.853(3) . ?
O1 C6 1.229(4) . ?
O2 C9 1.234(4) . ?
N4 C9 1.355(4) . ?
N4 C6 1.359(4) . ?
C6 C7 1.516(5) . ?
C7 C8 1.336(5) . ?
C8 C9 1.504(5) . ?
N1 C1 1.352(4) . ?
N1 C5 1.369(4) . ?
N1 H1 0.81(4) . ?
N2 C1 1.340(5) . ?
N2 H2A 0.89(4) . ?
N2 H2B 0.82(4) . ?
N3 C5 1.345(5) . ?
N3 H3A 0.86(5) . ?
N3 H3B 0.90(4) . ?
C1 C2 1.389(5) . ?
C2 C3 1.378(5) . ?
C2 H2 0.83(4) . ?
C3 C4 1.372(5) . ?
C3 H3 0.87(4) . ?
C4 C5 1.388(5) . ?
C4 H4 0.88(4) . ?

loop_
_geom_torsion_atom_site_label_1
_geom_torsion_atom_site_label_2
_geom_torsion_atom_site_label_3
_geom_torsion_atom_site_label_4
_geom_torsion
_geom_torsion_site_symmetry_1
_geom_torsion_site_symmetry_2
_geom_torsion_site_symmetry_3
_geom_torsion_site_symmetry_4
_geom_torsion_publ_flag
C9 N4 C6 O1 -179.2(4) . . . . ?
C9 N4 C6 C7 0.8(4) . . . . ?
O1 C6 C7 C8 178.2(4) . . . . ?
N4 C6 C7 C8 -1.8(4) . . . . ?
O1 C6 C7 Br1 -3.7(5) . . . . ?
N4 C6 C7 Br1 176.3(2) . . . . ?
C6 C7 C8 C9 1.9(4) . . . . ?
Br1 C7 C8 C9 -176.0(3) . . . . ?
C6 C7 C8 Br2 -178.8(3) . . . . ?
Br1 C7 C8 Br2 3.3(6) . . . . ?
C6 N4 C9 O2 -177.2(4) . . . . ?
C6 N4 C9 C8 0.4(4) . . . . ?
C7 C8 C9 O2 176.1(4) . . . . ?
Br2 C8 C9 O2 -3.3(5) . . . . ?
C7 C8 C9 N4 -1.5(4) . . . . ?
Br2 C8 C9 N4 179.1(3) . . . . ?
C5 N1 C1 N2 178.6(3) . . . . ?
C5 N1 C1 C2 -1.1(5) . . . . ?
N2 C1 C2 C3 -179.7(4) . . . . ?
N1 C1 C2 C3 0.0(5) . . . . ?
C1 C2 C3 C4 0.8(6) . . . . ?
C2 C3 C4 C5 -0.4(6) . . . . ?
C1 N1 C5 N3 -179.8(3) . . . . ?
C1 N1 C5 C4 1.5(5) . . . . ?
C3 C4 C5 N3 -179.2(4) . . . . ?
C3 C4 C5 N1 -0.7(5) . . . . ?

loop_
_cod_related_entry_id
_cod_related_entry_database
_cod_related_entry_code
1 ChemSpider 30653786
